data_7004122
loop_
_publ_author_name
'Papatriantafyllopoulou, Constantina'
'Jones, Leigh F.'
'Nguyen, Tuyen D.'
'Matamoros-Salvador, Nuria'
'Cunha-Silva, Lu\'is'
'Almeida Paz, Filipe A.'
'Rocha, Jo\~ao'
'Evangelisti, Marco'
'Brechin, Euan K.'
'Perlepes, Spyros P.'

_publ_section_title
;
 Using pyridine amidoximes in 3d-metal cluster chemistry: a novel
 ferromagnetic Ni12 complex from the use of pyridine-2-amidoxime
;
_journal_issue 24
_journal_name_full 'Dalton Transactions'
_journal_page_first 3153
_journal_page_last 3155
_journal_paper_doi 10.1039/b802927j
_journal_year 2008
_chemical_formula_moiety 'C74 H74 C12 N36 Ni12 O14, 5(C H4 O), 4(Cl)'
_chemical_formula_sum 'C79 H94 Cl6 N36 Ni12 O19'
_chemical_formula_weight 2769.12
_chemical_name_systematic
;
?
;
_space_group_IT_number 2
_symmetry_cell_setting triclinic
_symmetry_space_group_name_Hall '-P 1'
_symmetry_space_group_name_H-M 'P -1'
_atom_sites_solution_hydrogens mixed
_atom_sites_solution_primary direct
_atom_sites_solution_secondary difmap
_audit_creation_date '09 january 2008'
_audit_creation_method 'SHELXL-97, manual editing plus enCIFer'
_cell_angle_alpha 60.525(2)
_cell_angle_beta 73.084(3)
_cell_angle_gamma 69.854(2)
_cell_formula_units_Z 1
_cell_length_a 14.8718(8)
_cell_length_b 15.1738(7)
_cell_length_c 15.3809(8)
_cell_measurement_reflns_used 9871
_cell_measurement_temperature 150(2)
_cell_measurement_theta_max 29.77
_cell_measurement_theta_min 2.72
_cell_volume 2805.3(3)
_computing_cell_refinement 'APEX2 '
_computing_data_collection 'APEX2 (Bruker, 2006)'
_computing_data_reduction 'SAINT+ (Bruker, 1997-2005)'
_computing_molecular_graphics 'DIAMOND (Brandenburg, 2006)'
_computing_publication_material 'SHELXTL '
_computing_structure_refinement 'SHELXTL '
_computing_structure_solution 'SHELXTL (Bruker 2001)'
_diffrn_ambient_temperature 150(2)
_diffrn_measured_fraction_theta_full 0.986
_diffrn_measured_fraction_theta_max 0.986
_diffrn_measurement_device_type 'Bruker X8 Kappa CCD APEX II'
_diffrn_measurement_method 'omega/phi scans'
_diffrn_radiation_monochromator graphite
_diffrn_radiation_source 'fine-focus sealed tube'
_diffrn_radiation_type MoK\a
_diffrn_radiation_wavelength 0.71073
_diffrn_reflns_av_R_equivalents 0.0413
_diffrn_reflns_av_sigmaI/netI 0.0334
_diffrn_reflns_limit_h_max 20
_diffrn_reflns_limit_h_min -20
_diffrn_reflns_limit_k_max 20
_diffrn_reflns_limit_k_min -20
_diffrn_reflns_limit_l_max 21
_diffrn_reflns_limit_l_min -21
_diffrn_reflns_number 147901
_diffrn_reflns_theta_full 29.13
_diffrn_reflns_theta_max 29.13
_diffrn_reflns_theta_min 3.52
_exptl_absorpt_coefficient_mu 2.182
_exptl_absorpt_correction_T_max 0.8279
_exptl_absorpt_correction_T_min 0.6695
_exptl_absorpt_correction_type multi-scan
_exptl_absorpt_process_details
;
SADABS (Sheldrick, 1997)
;
_exptl_crystal_colour Brown
_exptl_crystal_density_diffrn 1.639
_exptl_crystal_density_method 'not measured'
_exptl_crystal_description Prism
_exptl_crystal_F_000 1410
_exptl_crystal_size_max 0.20
_exptl_crystal_size_mid 0.18
_exptl_crystal_size_min 0.09
_refine_diff_density_max 1.213
_refine_diff_density_min -0.859
_refine_diff_density_rms 0.114
_refine_ls_extinction_method none
_refine_ls_goodness_of_fit_ref 1.125
_refine_ls_hydrogen_treatment mixed
_refine_ls_matrix_type full
_refine_ls_number_parameters 721
_refine_ls_number_reflns 14885
_refine_ls_number_restraints 13
_refine_ls_restrained_S_all 1.124
_refine_ls_R_factor_all 0.0566
_refine_ls_R_factor_gt 0.0412
_refine_ls_shift/su_max 0.000
_refine_ls_shift/su_mean 0.000
_refine_ls_structure_factor_coef Fsqd
_refine_ls_weighting_details 'calc w=1/[\s^2^(Fo^2^)+(0.0647P)^2^+2.2028P] where P=(Fo^2^+2Fc^2^)/3'
_refine_ls_weighting_scheme calc
_refine_ls_wR_factor_gt 0.1203
_refine_ls_wR_factor_ref 0.1257
_reflns_number_gt 11471
_reflns_number_total 14885
_reflns_threshold_expression I>2\s(I)
_cod_data_source_file b802927j.txt
_cod_data_source_block 1_squeeze
_cod_depositor_comments
;
The following automatic conversions were performed:
'_symmetry_cell_setting' value 'Triclinic' changed to 'triclinic'
according to '/home/saulius/struct/CIF-dictionaries/cif_core.dic'
dictionary named 'cif_core.dic' version 2.4.1 from 2010-06-29.

Automatic conversion script
Id: cif_fix_enum 1527 2010-12-29 10:47:43Z saulius 
;
_cod_database_code 7004122

loop_
_symmetry_equiv_pos_as_xyz
'x, y, z'
'-x, -y, -z'

loop_
_atom_site_label
_atom_site_type_symbol
_atom_site_fract_x
_atom_site_fract_y
_atom_site_fract_z
_atom_site_U_iso_or_equiv
_atom_site_adp_type
_atom_site_occupancy
_atom_site_symmetry_multiplicity
_atom_site_calc_flag
_atom_site_refinement_flags
_atom_site_disorder_assembly
_atom_site_disorder_group
Ni1 Ni 0.07116(2) -0.05695(2) 0.40075(2) 0.01202(8) Uani 1 1 d . . .
Ni2 Ni 0.01048(3) 0.09885(3) 0.18348(3) 0.01481(9) Uani 1 1 d . . .
Ni3 Ni -0.13069(3) 0.20392(3) 0.38312(3) 0.01404(9) Uani 1 1 d . . .
Ni4 Ni 0.16178(2) 0.14810(2) 0.30914(3) 0.01248(8) Uani 1 1 d . . .
Ni5 Ni 0.08166(3) 0.31928(3) 0.07838(3) 0.01640(9) Uani 1 1 d . . .
Ni6 Ni -0.22934(2) 0.00970(3) 0.46419(3) 0.01444(9) Uani 1 1 d . . .
Cl1 Cl -0.15309(7) 0.20314(7) 0.11906(6) 0.03417(19) Uani 1 1 d . . .
O1 O 0.20129(13) -0.14380(14) 0.47109(14) 0.0146(4) Uani 1 1 d . . .
O2 O 0.13849(13) 0.00248(14) 0.25607(14) 0.0149(4) Uani 1 1 d . . .
O3 O 0.09077(15) 0.14652(16) 0.04710(15) 0.0202(4) Uani 1 1 d . . .
O4 O 0.06597(13) 0.08183(14) 0.39340(14) 0.0132(4) Uani 1 1 d . . .
O5 O 0.01069(14) 0.23142(15) 0.18224(14) 0.0178(4) Uani 1 1 d . . .
O6 O -0.12322(14) 0.06245(14) 0.39446(14) 0.0153(4) Uani 1 1 d . . .
O1M O -0.24932(17) 0.26150(18) 0.30485(18) 0.0308(5) Uani 1 1 d D . .
H1M H -0.229(3) 0.237(3) 0.254(2) 0.046 Uiso 1 1 d D . .
N1 N 0.34326(17) 0.03335(18) 0.45622(18) 0.0191(5) Uani 1 1 d . . .
N2 N 0.25814(16) -0.08454(18) 0.46211(17) 0.0157(5) Uani 1 1 d . . .
N3 N 0.37292(19) -0.1412(2) 0.3472(2) 0.0235(6) Uani 1 1 d D . .
H3A H 0.337(2) -0.179(2) 0.348(2) 0.035 Uiso 1 1 d D . .
H3B H 0.4230(17) -0.133(3) 0.2961(19) 0.035 Uiso 1 1 d D . .
N4 N 0.26892(17) 0.20090(18) 0.21780(18) 0.0171(5) Uani 1 1 d . . .
N5 N 0.19276(16) 0.06734(17) 0.24045(17) 0.0138(4) Uani 1 1 d . . .
N6 N 0.29884(18) 0.02143(19) 0.11402(19) 0.0199(5) Uani 1 1 d D . .
H6A H 0.2658(17) -0.025(2) 0.129(3) 0.030 Uiso 1 1 d D . .
H6B H 0.3618(9) 0.003(2) 0.092(3) 0.030 Uiso 1 1 d D . .
N7 N 0.17299(18) 0.38954(19) -0.02387(18) 0.0214(5) Uani 1 1 d . . .
N8 N 0.12669(17) 0.22815(18) 0.01930(18) 0.0176(5) Uani 1 1 d . . .
N9 N 0.23359(19) 0.1901(2) -0.1115(2) 0.0251(6) Uani 1 1 d D . .
H9A H 0.216(2) 0.1293(15) -0.083(3) 0.038 Uiso 1 1 d D . .
H9B H 0.2974(9) 0.184(2) -0.135(3) 0.038 Uiso 1 1 d D . .
N10 N -0.07558(16) 0.19544(17) 0.59496(17) 0.0147(5) Uani 1 1 d . . .
N11 N 0.00376(16) 0.12815(17) 0.45690(17) 0.0132(4) Uani 1 1 d . . .
N12 N 0.11866(17) 0.22531(17) 0.38341(18) 0.0163(5) Uani 1 1 d D . .
H12A H 0.145(2) 0.266(2) 0.391(3) 0.024 Uiso 1 1 d D . .
N13 N -0.15426(17) 0.35247(17) 0.37065(18) 0.0163(5) Uani 1 1 d . . .
N14 N -0.05085(17) 0.27162(17) 0.24897(17) 0.0154(5) Uani 1 1 d . . .
N15 N 0.02293(18) 0.40652(18) 0.14094(19) 0.0208(5) Uani 1 1 d D . .
H15A H 0.028(3) 0.4690(14) 0.129(3) 0.031 Uiso 1 1 d D . .
N16 N 0.00407(17) -0.02774(18) 0.17416(18) 0.0175(5) Uani 1 1 d . . .
N17 N -0.06483(16) 0.02175(17) 0.32562(17) 0.0144(5) Uani 1 1 d . . .
N18 N -0.19176(17) -0.05719(18) 0.38191(18) 0.0182(5) Uani 1 1 d D . .
H18A H -0.222(2) -0.090(2) 0.369(3) 0.027 Uiso 1 1 d D . .
C1 C 0.3787(2) 0.1053(2) 0.4538(3) 0.0253(7) Uani 1 1 d . . .
H1 H 0.3466 0.1371 0.4981 0.030 Uiso 1 1 calc R . .
C2 C 0.4609(2) 0.1340(3) 0.3882(3) 0.0347(8) Uani 1 1 d . . .
H2 H 0.4841 0.1857 0.3868 0.042 Uiso 1 1 calc R . .
C3 C 0.5087(2) 0.0870(3) 0.3249(3) 0.0353(8) Uani 1 1 d . . .
H3 H 0.5657 0.1053 0.2804 0.042 Uiso 1 1 calc R . .
C4 C 0.4733(2) 0.0126(2) 0.3263(2) 0.0260(7) Uani 1 1 d . . .
H4 H 0.5052 -0.0205 0.2830 0.031 Uiso 1 1 calc R . .
C5 C 0.3899(2) -0.0120(2) 0.3927(2) 0.0187(6) Uani 1 1 d . . .
C6 C 0.3391(2) -0.0841(2) 0.3999(2) 0.0169(6) Uani 1 1 d . . .
C7 C 0.3013(2) 0.2774(2) 0.2078(2) 0.0253(7) Uani 1 1 d . . .
H7 H 0.2704 0.3100 0.2516 0.030 Uiso 1 1 calc R . .
C8 C 0.3785(3) 0.3108(3) 0.1357(3) 0.0343(8) Uani 1 1 d . . .
H8 H 0.4004 0.3654 0.1304 0.041 Uiso 1 1 calc R . .
C9 C 0.4234(3) 0.2638(3) 0.0712(3) 0.0339(8) Uani 1 1 d . . .
H9 H 0.4757 0.2869 0.0204 0.041 Uiso 1 1 calc R . .
C10 C 0.3918(2) 0.1838(2) 0.0814(2) 0.0238(6) Uani 1 1 d . . .
H10 H 0.4226 0.1495 0.0390 0.029 Uiso 1 1 calc R . .
C11 C 0.3142(2) 0.1543(2) 0.1549(2) 0.0173(6) Uani 1 1 d . . .
C12 C 0.26824(19) 0.0744(2) 0.1709(2) 0.0155(5) Uani 1 1 d . . .
C13 C 0.1923(3) 0.4774(2) -0.0412(2) 0.0293(7) Uani 1 1 d . . .
H13 H 0.1530 0.5146 -0.0031 0.035 Uiso 1 1 calc R . .
C14 C 0.2677(3) 0.5154(3) -0.1130(3) 0.0352(8) Uani 1 1 d . . .
H14 H 0.2798 0.5778 -0.1237 0.042 Uiso 1 1 calc R . .
C15 C 0.3254(3) 0.4628(3) -0.1692(3) 0.0348(8) Uani 1 1 d . . .
H15 H 0.3783 0.4875 -0.2178 0.042 Uiso 1 1 calc R . .
C16 C 0.3052(2) 0.3731(2) -0.1538(2) 0.0276(7) Uani 1 1 d . . .
H16 H 0.3433 0.3359 -0.1923 0.033 Uiso 1 1 calc R . .
C17 C 0.2284(2) 0.3386(2) -0.0811(2) 0.0210(6) Uani 1 1 d . . .
C18 C 0.1974(2) 0.2465(2) -0.0561(2) 0.0195(6) Uani 1 1 d . . .
C19 C -0.1333(2) 0.2351(2) 0.6591(2) 0.0175(6) Uani 1 1 d . . .
H19 H -0.1788 0.1988 0.7105 0.021 Uiso 1 1 calc R . .
C20 C -0.1276(2) 0.3284(2) 0.6517(2) 0.0224(6) Uani 1 1 d . . .
H20 H -0.1697 0.3562 0.6966 0.027 Uiso 1 1 calc R . .
C21 C -0.0601(2) 0.3799(2) 0.5782(2) 0.0250(7) Uani 1 1 d . . .
H21 H -0.0542 0.4426 0.5733 0.030 Uiso 1 1 calc R . .
C22 C -0.0012(2) 0.3394(2) 0.5116(2) 0.0197(6) Uani 1 1 d . . .
H22 H 0.0456 0.3738 0.4604 0.024 Uiso 1 1 calc R . .
C23 C -0.0120(2) 0.2474(2) 0.5211(2) 0.0153(5) Uani 1 1 d . . .
C24 C 0.04152(19) 0.20045(19) 0.4502(2) 0.0131(5) Uani 1 1 d . . .
C25 C -0.2152(2) 0.3917(2) 0.4336(2) 0.0211(6) Uani 1 1 d . . .
H25 H -0.2544 0.3500 0.4892 0.025 Uiso 1 1 calc R . .
C26 C -0.2227(2) 0.4913(2) 0.4204(2) 0.0271(7) Uani 1 1 d . . .
H26 H -0.2661 0.5172 0.4663 0.033 Uiso 1 1 calc R . .
C27 C -0.1662(2) 0.5518(2) 0.3393(2) 0.0278(7) Uani 1 1 d . . .
H27 H -0.1697 0.6199 0.3291 0.033 Uiso 1 1 calc R . .
C28 C -0.1039(2) 0.5126(2) 0.2725(2) 0.0249(7) Uani 1 1 d . . .
H28 H -0.0648 0.5534 0.2160 0.030 Uiso 1 1 calc R . .
C29 C -0.1003(2) 0.4131(2) 0.2902(2) 0.0181(6) Uani 1 1 d . . .
C30 C -0.0390(2) 0.3641(2) 0.2229(2) 0.0167(6) Uani 1 1 d . . .
C31 C 0.0550(2) -0.0602(2) 0.1028(2) 0.0216(6) Uani 1 1 d . . .
H31 H 0.1029 -0.0256 0.0543 0.026 Uiso 1 1 calc R . .
C32 C 0.0396(2) -0.1429(2) 0.0980(2) 0.0254(7) Uani 1 1 d . . .
H32 H 0.0767 -0.1650 0.0474 0.030 Uiso 1 1 calc R . .
C33 C -0.0305(2) -0.1924(2) 0.1680(2) 0.0242(6) Uani 1 1 d . . .
H33 H -0.0431 -0.2481 0.1652 0.029 Uiso 1 1 calc R . .
C34 C -0.0826(2) -0.1603(2) 0.2427(2) 0.0214(6) Uani 1 1 d . . .
H34 H -0.1310 -0.1936 0.2917 0.026 Uiso 1 1 calc R . .
C35 C -0.0621(2) -0.0782(2) 0.2440(2) 0.0180(6) Uani 1 1 d . . .
C36 C -0.1102(2) -0.0382(2) 0.3208(2) 0.0163(5) Uani 1 1 d . . .
C1M C -0.3450(3) 0.2632(4) 0.3322(4) 0.0762(17) Uani 1 1 d . . .
H2M H -0.3533 0.1928 0.3581 0.114 Uiso 1 1 calc R . .
H3M H -0.3786 0.3105 0.2734 0.114 Uiso 1 1 calc R . .
H4M H -0.3722 0.2876 0.3850 0.114 Uiso 1 1 calc R . .
Cl2 Cl 0.23067(6) 0.39536(7) 0.38113(7) 0.03395(19) Uani 1 1 d . . .
Cl3 Cl 0.47073(6) 0.11211(9) -0.14337(8) 0.0450(2) Uani 1 1 d . . .
O2M O -0.27285(18) -0.23687(19) 0.40564(19) 0.0352(6) Uani 1 1 d . . .
H5M H -0.2658 -0.2733 0.4667 0.053 Uiso 1 1 calc R . .
C2M C -0.3596(3) -0.2411(3) 0.3916(4) 0.0539(12) Uani 1 1 d . . .
H6M H -0.4134 -0.2177 0.4361 0.081 Uiso 1 1 calc R . .
H7M H -0.3566 -0.3130 0.4076 0.081 Uiso 1 1 calc R . .
H8M H -0.3696 -0.1956 0.3211 0.081 Uiso 1 1 calc R . .
O3M O 0.06536(19) 0.62089(19) 0.08552(19) 0.0366(6) Uani 1 1 d . . .
H9M H 0.0757 0.6722 0.0304 0.055 Uiso 1 1 calc R . .
C3M C 0.1440(3) 0.5817(4) 0.1413(4) 0.0545(12) Uani 1 1 d . . .
H10M H 0.1700 0.6395 0.1267 0.082 Uiso 1 1 calc R . .
H11M H 0.1951 0.5307 0.1215 0.082 Uiso 1 1 calc R . .
H12M H 0.1206 0.5480 0.2138 0.082 Uiso 1 1 calc R . .
O4M O 0.5339(6) 0.4677(6) -0.0653(6) 0.089(2) Uiso 0.50 1 d P . .
H13M H 0.5358 0.4589 -0.1157 0.133 Uiso 0.50 1 calc PR . .
C4M C 0.6078(7) 0.4068(7) -0.0218(7) 0.057(2) Uiso 0.50 1 d P . .
H14M H 0.6495 0.4481 -0.0281 0.086 Uiso 0.50 1 calc PR . .
H15M H 0.6440 0.3599 -0.0536 0.086 Uiso 0.50 1 calc PR . .
H16M H 0.5866 0.3655 0.0499 0.086 Uiso 0.50 1 calc PR . .

loop_
_atom_site_aniso_label
_atom_site_aniso_U_11
_atom_site_aniso_U_22
_atom_site_aniso_U_33
_atom_site_aniso_U_23
_atom_site_aniso_U_13
_atom_site_aniso_U_12
Ni1 0.01538(17) 0.01038(15) 0.01170(17) -0.00658(13) 0.00151(13) -0.00491(13)
Ni2 0.01828(18) 0.01513(17) 0.01300(17) -0.00822(14) 0.00095(14) -0.00578(13)
Ni3 0.01662(18) 0.01202(16) 0.01369(17) -0.00671(14) 0.00063(13) -0.00439(13)
Ni4 0.01400(17) 0.01145(16) 0.01323(17) -0.00723(13) 0.00219(13) -0.00511(13)
Ni5 0.01945(19) 0.01379(16) 0.01369(18) -0.00603(14) 0.00227(14) -0.00529(13)
Ni6 0.01492(18) 0.01475(16) 0.01579(18) -0.00877(14) 0.00114(13) -0.00562(13)
Cl1 0.0407(5) 0.0342(4) 0.0286(4) -0.0148(4) -0.0046(4) -0.0089(4)
O1 0.0144(9) 0.0163(9) 0.0168(10) -0.0097(8) 0.0012(7) -0.0070(7)
O2 0.0163(9) 0.0159(9) 0.0161(10) -0.0095(8) 0.0026(8) -0.0083(7)
O3 0.0231(11) 0.0234(10) 0.0179(10) -0.0125(9) 0.0051(8) -0.0112(8)
O4 0.0162(9) 0.0122(8) 0.0138(9) -0.0092(7) 0.0041(7) -0.0059(7)
O5 0.0229(10) 0.0161(9) 0.0147(10) -0.0093(8) 0.0049(8) -0.0076(8)
O6 0.0175(10) 0.0154(9) 0.0157(10) -0.0103(8) 0.0030(8) -0.0063(7)
O1M 0.0289(12) 0.0302(12) 0.0374(14) -0.0153(11) -0.0117(11) -0.0054(10)
N1 0.0172(12) 0.0205(12) 0.0216(13) -0.0106(10) -0.0014(10) -0.0059(9)
N2 0.0165(11) 0.0164(11) 0.0152(11) -0.0072(9) -0.0008(9) -0.0060(9)
N3 0.0213(13) 0.0278(13) 0.0239(14) -0.0167(12) 0.0085(11) -0.0104(11)
N4 0.0181(12) 0.0161(11) 0.0172(12) -0.0080(10) 0.0006(9) -0.0059(9)
N5 0.0146(11) 0.0128(10) 0.0140(11) -0.0060(9) 0.0006(9) -0.0053(8)
N6 0.0170(12) 0.0254(13) 0.0220(13) -0.0166(11) 0.0032(10) -0.0060(10)
N7 0.0247(13) 0.0180(11) 0.0165(12) -0.0058(10) 0.0020(10) -0.0063(10)
N8 0.0181(12) 0.0170(11) 0.0152(11) -0.0063(10) -0.0006(9) -0.0041(9)
N9 0.0238(14) 0.0305(14) 0.0222(14) -0.0161(12) 0.0069(11) -0.0094(11)
N10 0.0180(11) 0.0120(10) 0.0146(11) -0.0068(9) -0.0014(9) -0.0035(9)
N11 0.0166(11) 0.0135(10) 0.0115(11) -0.0087(9) 0.0035(9) -0.0054(9)
N12 0.0187(12) 0.0141(11) 0.0181(12) -0.0087(10) 0.0014(9) -0.0071(9)
N13 0.0171(12) 0.0131(10) 0.0168(12) -0.0076(9) -0.0011(9) -0.0012(9)
N14 0.0169(11) 0.0153(11) 0.0138(11) -0.0092(9) 0.0010(9) -0.0019(9)
N15 0.0253(13) 0.0131(11) 0.0201(12) -0.0078(10) 0.0041(10) -0.0053(10)
N16 0.0209(12) 0.0169(11) 0.0161(12) -0.0091(10) -0.0021(10) -0.0039(9)
N17 0.0170(11) 0.0148(10) 0.0133(11) -0.0093(9) 0.0025(9) -0.0050(9)
N18 0.0199(12) 0.0197(12) 0.0200(12) -0.0111(10) -0.0008(10) -0.0085(10)
C1 0.0231(16) 0.0263(15) 0.0319(17) -0.0162(14) 0.0016(13) -0.0112(12)
C2 0.0292(18) 0.0401(19) 0.045(2) -0.0251(18) 0.0070(16) -0.0204(15)
C3 0.0262(17) 0.0398(19) 0.042(2) -0.0192(17) 0.0089(15) -0.0200(15)
C4 0.0188(15) 0.0286(16) 0.0289(17) -0.0146(14) 0.0039(13) -0.0069(12)
C5 0.0171(14) 0.0203(13) 0.0184(14) -0.0080(12) -0.0042(11) -0.0035(11)
C6 0.0172(13) 0.0148(12) 0.0189(14) -0.0087(11) -0.0019(11) -0.0029(10)
C7 0.0262(16) 0.0248(15) 0.0277(17) -0.0140(13) 0.0055(13) -0.0133(13)
C8 0.0376(19) 0.0335(18) 0.040(2) -0.0198(16) 0.0102(16) -0.0256(16)
C9 0.0325(18) 0.042(2) 0.0299(18) -0.0171(16) 0.0128(15) -0.0250(16)
C10 0.0231(15) 0.0286(16) 0.0221(15) -0.0146(13) 0.0040(12) -0.0098(12)
C11 0.0162(13) 0.0196(13) 0.0160(14) -0.0078(11) 0.0001(11) -0.0061(11)
C12 0.0150(13) 0.0149(12) 0.0153(13) -0.0077(11) -0.0018(10) -0.0006(10)
C13 0.0387(19) 0.0215(15) 0.0248(17) -0.0099(13) 0.0048(14) -0.0123(13)
C14 0.046(2) 0.0270(17) 0.0295(18) -0.0102(15) 0.0074(16) -0.0198(15)
C15 0.0353(19) 0.0348(18) 0.0265(17) -0.0075(15) 0.0101(15) -0.0209(15)
C16 0.0279(17) 0.0268(16) 0.0218(16) -0.0091(13) 0.0035(13) -0.0077(13)
C17 0.0195(14) 0.0228(14) 0.0153(14) -0.0059(12) -0.0013(11) -0.0037(11)
C18 0.0184(14) 0.0211(14) 0.0157(14) -0.0074(12) -0.0007(11) -0.0035(11)
C19 0.0196(14) 0.0176(13) 0.0170(14) -0.0110(11) 0.0007(11) -0.0037(11)
C20 0.0284(16) 0.0200(14) 0.0227(15) -0.0170(12) 0.0020(12) -0.0032(12)
C21 0.0347(17) 0.0161(13) 0.0296(17) -0.0147(13) -0.0004(14) -0.0085(12)
C22 0.0251(15) 0.0164(13) 0.0205(15) -0.0109(12) 0.0033(12) -0.0096(11)
C23 0.0180(13) 0.0125(12) 0.0167(13) -0.0073(11) -0.0003(11) -0.0054(10)
C24 0.0165(13) 0.0094(11) 0.0138(13) -0.0050(10) -0.0023(10) -0.0036(9)
C25 0.0241(15) 0.0172(13) 0.0193(15) -0.0101(12) 0.0005(12) -0.0018(11)
C26 0.0323(18) 0.0200(14) 0.0271(17) -0.0160(13) 0.0000(14) 0.0012(12)
C27 0.0389(19) 0.0145(13) 0.0278(17) -0.0126(13) -0.0002(14) -0.0029(12)
C28 0.0316(17) 0.0153(13) 0.0236(16) -0.0075(12) 0.0010(13) -0.0068(12)
C29 0.0208(14) 0.0132(12) 0.0190(14) -0.0072(11) -0.0031(11) -0.0023(10)
C30 0.0190(14) 0.0121(12) 0.0163(13) -0.0056(11) -0.0029(11) -0.0015(10)
C31 0.0258(15) 0.0230(14) 0.0172(14) -0.0119(12) -0.0012(12) -0.0040(12)
C32 0.0339(18) 0.0255(15) 0.0213(16) -0.0175(13) -0.0033(13) -0.0018(13)
C33 0.0313(17) 0.0227(14) 0.0277(16) -0.0170(13) -0.0056(13) -0.0067(12)
C34 0.0251(15) 0.0200(14) 0.0250(15) -0.0135(12) -0.0038(12) -0.0063(12)
C35 0.0199(14) 0.0162(13) 0.0196(14) -0.0094(11) -0.0048(11) -0.0025(11)
C36 0.0192(14) 0.0127(12) 0.0173(14) -0.0070(11) -0.0030(11) -0.0033(10)
C1M 0.048(3) 0.074(4) 0.071(4) 0.005(3) -0.020(3) -0.022(3)
Cl2 0.0363(5) 0.0320(4) 0.0367(5) -0.0178(4) -0.0046(4) -0.0081(3)
Cl3 0.0262(4) 0.0638(6) 0.0412(5) -0.0317(5) 0.0006(4) 0.0022(4)
O2M 0.0429(15) 0.0336(13) 0.0321(13) -0.0146(11) -0.0047(11) -0.0128(11)
C2M 0.054(3) 0.043(2) 0.077(3) -0.036(2) -0.025(2) 0.0023(19)
O3M 0.0468(15) 0.0276(12) 0.0340(14) -0.0094(11) -0.0098(12) -0.0104(11)
C3M 0.060(3) 0.058(3) 0.063(3) -0.041(2) -0.029(2) 0.004(2)

loop_
_atom_type_symbol
_atom_type_description
_atom_type_scat_dispersion_real
_atom_type_scat_dispersion_imag
_atom_type_scat_source
C C 0.0033 0.0016 'International Tables Vol C Tables 4.2.6.8 and 6.1.1.4'
H H 0.0000 0.0000 'International Tables Vol C Tables 4.2.6.8 and 6.1.1.4'
N N 0.0061 0.0033 'International Tables Vol C Tables 4.2.6.8 and 6.1.1.4'
Ni Ni 0.3393 1.1124 'International Tables Vol C Tables 4.2.6.8 and 6.1.1.4'
O O 0.0106 0.0060 'International Tables Vol C Tables 4.2.6.8 and 6.1.1.4'
Cl Cl 0.1484 0.1585 'International Tables Vol C Tables 4.2.6.8 and 6.1.1.4'

loop_
_geom_angle_atom_site_label_1
_geom_angle_atom_site_label_2
_geom_angle_atom_site_label_3
_geom_angle
_geom_angle_site_symmetry_1
_geom_angle_site_symmetry_3
_geom_angle_publ_flag
O4 Ni1 O2 83.91(7) . . ?
O4 Ni1 N10 178.74(8) . 2_556 ?
O2 Ni1 N10 95.16(8) . 2_556 ?
O4 Ni1 N11 102.37(8) . 2_556 ?
O2 Ni1 N11 172.77(8) . 2_556 ?
N10 Ni1 N11 78.50(9) 2_556 2_556 ?
O4 Ni1 O1 96.55(7) . . ?
O2 Ni1 O1 96.87(7) . . ?
N10 Ni1 O1 84.40(8) 2_556 . ?
N11 Ni1 O1 86.05(8) 2_556 . ?
O4 Ni1 N17 88.36(8) . . ?
O2 Ni1 N17 83.05(8) . . ?
N10 Ni1 N17 90.68(9) 2_556 . ?
N11 Ni1 N17 93.47(9) 2_556 . ?
O1 Ni1 N17 175.06(7) . . ?
O3 Ni2 O5 86.63(8) . . ?
O3 Ni2 N16 91.08(9) . . ?
O5 Ni2 N16 175.01(9) . . ?
O3 Ni2 N17 169.24(8) . . ?
O5 Ni2 N17 103.72(8) . . ?
N16 Ni2 N17 78.82(9) . . ?
O3 Ni2 O2 91.60(8) . . ?
O5 Ni2 O2 97.00(8) . . ?
N16 Ni2 O2 87.48(8) . . ?
N17 Ni2 O2 84.33(8) . . ?
O3 Ni2 Cl1 95.38(6) . . ?
O5 Ni2 Cl1 84.12(6) . . ?
N16 Ni2 Cl1 91.69(7) . . ?
N17 Ni2 Cl1 88.67(7) . . ?
O2 Ni2 Cl1 172.98(5) . . ?
N14 Ni3 O6 104.31(8) . . ?
N14 Ni3 O1 170.76(8) . 2_556 ?
O6 Ni3 O1 82.49(7) . 2_556 ?
N14 Ni3 N13 78.24(9) . . ?
O6 Ni3 N13 173.75(9) . . ?
O1 Ni3 N13 95.64(8) 2_556 . ?
N14 Ni3 O1M 87.74(9) . . ?
O6 Ni3 O1M 86.34(8) . . ?
O1 Ni3 O1M 99.06(9) 2_556 . ?
N13 Ni3 O1M 88.08(9) . . ?
N14 Ni3 N11 89.73(9) . . ?
O6 Ni3 N11 87.41(8) . . ?
O1 Ni3 N11 84.28(8) 2_556 . ?
N13 Ni3 N11 98.36(9) . . ?
O1M Ni3 N11 172.46(9) . . ?
O4 Ni4 N5 89.97(9) . . ?
O4 Ni4 N12 84.44(9) . . ?
N5 Ni4 N12 174.14(10) . . ?
O4 Ni4 N4 172.22(9) . . ?
N5 Ni4 N4 82.77(10) . . ?
N12 Ni4 N4 102.89(10) . . ?
O5 Ni5 N15 84.52(10) . . ?
O5 Ni5 N8 90.34(9) . . ?
N15 Ni5 N8 173.30(11) . . ?
O5 Ni5 N7 170.12(10) . . ?
N15 Ni5 N7 102.09(11) . . ?
N8 Ni5 N7 83.57(11) . . ?
O6 Ni6 N18 84.70(9) . . ?
O6 Ni6 N2 89.69(9) . 2_556 ?
N18 Ni6 N2 174.26(10) . 2_556 ?
O6 Ni6 N1 172.83(10) . 2_556 ?
N18 Ni6 N1 102.40(10) . 2_556 ?
N2 Ni6 N1 83.19(10) 2_556 2_556 ?
N2 O1 Ni3 109.92(15) . 2_556 ?
N2 O1 Ni1 115.38(14) . . ?
Ni3 O1 Ni1 95.88(7) 2_556 . ?
N5 O2 Ni1 112.03(15) . . ?
N5 O2 Ni2 107.79(14) . . ?
Ni1 O2 Ni2 98.10(8) . . ?
N8 O3 Ni2 115.79(16) . . ?
N11 O4 Ni4 114.23(14) . . ?
N11 O4 Ni1 127.11(14) . . ?
Ni4 O4 Ni1 118.02(9) . . ?
N14 O5 Ni5 114.48(15) . . ?
N14 O5 Ni2 124.59(15) . . ?
Ni5 O5 Ni2 120.32(10) . . ?
N17 O6 Ni6 114.48(14) . . ?
N17 O6 Ni3 125.01(14) . . ?
Ni6 O6 Ni3 115.92(9) . . ?
C1M O1M Ni3 135.1(3) . . ?
C1M O1M H1M 104(2) . . ?
Ni3 O1M H1M 107(2) . . ?
C1 N1 C5 118.8(3) . . ?
C1 N1 Ni6 127.0(2) . 2_556 ?
C5 N1 Ni6 114.09(19) . 2_556 ?
C6 N2 O1 117.5(2) . . ?
C6 N2 Ni6 118.27(19) . 2_556 ?
O1 N2 Ni6 124.19(17) . 2_556 ?
C6 N3 H3A 121.4(19) . . ?
C6 N3 H3B 125.1(19) . . ?
H3A N3 H3B 111.3(15) . . ?
C7 N4 C11 118.4(2) . . ?
C7 N4 Ni4 127.8(2) . . ?
C11 N4 Ni4 113.81(18) . . ?
C12 N5 O2 117.4(2) . . ?
C12 N5 Ni4 118.81(19) . . ?
O2 N5 Ni4 123.78(16) . . ?
C12 N6 H6A 116(2) . . ?
C12 N6 H6B 121(2) . . ?
H6A N6 H6B 113.7(16) . . ?
C13 N7 C17 118.4(3) . . ?
C13 N7 Ni5 127.8(2) . . ?
C17 N7 Ni5 113.7(2) . . ?
C18 N8 O3 118.1(2) . . ?
C18 N8 Ni5 117.0(2) . . ?
O3 N8 Ni5 124.88(17) . . ?
C18 N9 H9A 115(2) . . ?
C18 N9 H9B 114(2) . . ?
H9A N9 H9B 112.9(16) . . ?
C19 N10 C23 119.5(2) . . ?
C19 N10 Ni1 126.02(19) . 2_556 ?
C23 N10 Ni1 114.41(18) . 2_556 ?
C24 N11 O4 108.9(2) . . ?
C24 N11 Ni1 111.91(17) . 2_556 ?
O4 N11 Ni1 128.29(15) . 2_556 ?
C24 N11 Ni3 110.79(17) . . ?
O4 N11 Ni3 100.79(14) . . ?
Ni1 N11 Ni3 93.20(9) 2_556 . ?
C24 N12 Ni4 111.35(18) . . ?
C24 N12 H12A 114(2) . . ?
Ni4 N12 H12A 133(2) . . ?
C25 N13 C29 118.7(2) . . ?
C25 N13 Ni3 126.82(19) . . ?
C29 N13 Ni3 114.49(18) . . ?
C30 N14 O5 109.9(2) . . ?
C30 N14 Ni3 117.95(19) . . ?
O5 N14 Ni3 131.15(16) . . ?
C30 N15 Ni5 110.84(18) . . ?
C30 N15 H15A 115(2) . . ?
Ni5 N15 H15A 134(2) . . ?
C35 N16 C31 119.0(3) . . ?
C35 N16 Ni2 114.61(19) . . ?
C31 N16 Ni2 126.3(2) . . ?
C36 N17 O6 108.8(2) . . ?
C36 N17 Ni2 109.55(18) . . ?
O6 N17 Ni2 128.43(15) . . ?
C36 N17 Ni1 118.58(17) . . ?
O6 N17 Ni1 97.55(14) . . ?
Ni2 N17 Ni1 93.18(9) . . ?
C36 N18 Ni6 111.54(19) . . ?
C36 N18 H18A 115(2) . . ?
Ni6 N18 H18A 133(2) . . ?
N1 C1 C2 121.6(3) . . ?
N1 C1 H1 119.2 . . ?
C2 C1 H1 119.2 . . ?
C3 C2 C1 119.5(3) . . ?
C3 C2 H2 120.3 . . ?
C1 C2 H2 120.3 . . ?
C2 C3 C4 119.8(3) . . ?
C2 C3 H3 120.1 . . ?
C4 C3 H3 120.1 . . ?
C5 C4 C3 118.2(3) . . ?
C5 C4 H4 120.9 . . ?
C3 C4 H4 120.9 . . ?
N1 C5 C4 122.1(3) . . ?
N1 C5 C6 112.4(2) . . ?
C4 C5 C6 125.4(3) . . ?
N2 C6 N3 124.8(3) . . ?
N2 C6 C5 111.8(2) . . ?
N3 C6 C5 123.4(3) . . ?
N4 C7 C8 122.1(3) . . ?
N4 C7 H7 118.9 . . ?
C8 C7 H7 118.9 . . ?
C7 C8 C9 119.2(3) . . ?
C7 C8 H8 120.4 . . ?
C9 C8 H8 120.4 . . ?
C10 C9 C8 119.5(3) . . ?
C10 C9 H9 120.3 . . ?
C8 C9 H9 120.3 . . ?
C9 C10 C11 118.4(3) . . ?
C9 C10 H10 120.8 . . ?
C11 C10 H10 120.8 . . ?
N4 C11 C10 122.5(3) . . ?
N4 C11 C12 112.7(2) . . ?
C10 C11 C12 124.7(3) . . ?
N5 C12 N6 125.4(3) . . ?
N5 C12 C11 111.7(2) . . ?
N6 C12 C11 122.8(2) . . ?
N7 C13 C14 121.8(3) . . ?
N7 C13 H13 119.1 . . ?
C14 C13 H13 119.1 . . ?
C15 C14 C13 120.0(3) . . ?
C15 C14 H14 120.0 . . ?
C13 C14 H14 120.0 . . ?
C14 C15 C16 119.0(3) . . ?
C14 C15 H15 120.5 . . ?
C16 C15 H15 120.5 . . ?
C15 C16 C17 118.7(3) . . ?
C15 C16 H16 120.6 . . ?
C17 C16 H16 120.6 . . ?
N7 C17 C16 122.1(3) . . ?
N7 C17 C18 112.4(2) . . ?
C16 C17 C18 125.5(3) . . ?
N8 C18 N9 123.5(3) . . ?
N8 C18 C17 113.1(3) . . ?
N9 C18 C17 123.3(3) . . ?
N10 C19 C20 121.3(3) . . ?
N10 C19 H19 119.4 . . ?
C20 C19 H19 119.4 . . ?
C21 C20 C19 119.3(3) . . ?
C21 C20 H20 120.4 . . ?
C19 C20 H20 120.4 . . ?
C20 C21 C22 119.5(3) . . ?
C20 C21 H21 120.3 . . ?
C22 C21 H21 120.3 . . ?
C21 C22 C23 118.6(3) . . ?
C21 C22 H22 120.7 . . ?
C23 C22 H22 120.7 . . ?
N10 C23 C22 121.8(3) . . ?
N10 C23 C24 114.4(2) . . ?
C22 C23 C24 123.8(2) . . ?
N12 C24 N11 120.2(2) . . ?
N12 C24 C23 125.7(2) . . ?
N11 C24 C23 114.1(2) . . ?
N13 C25 C26 122.2(3) . . ?
N13 C25 H25 118.9 . . ?
C26 C25 H25 118.9 . . ?
C27 C26 C25 118.8(3) . . ?
C27 C26 H26 120.6 . . ?
C25 C26 H26 120.6 . . ?
C26 C27 C28 119.6(3) . . ?
C26 C27 H27 120.2 . . ?
C28 C27 H27 120.2 . . ?
C29 C28 C27 118.5(3) . . ?
C29 C28 H28 120.7 . . ?
C27 C28 H28 120.7 . . ?
N13 C29 C28 122.3(3) . . ?
N13 C29 C30 114.3(2) . . ?
C28 C29 C30 123.4(3) . . ?
N14 C30 N15 120.2(3) . . ?
N14 C30 C29 114.1(2) . . ?
N15 C30 C29 125.7(2) . . ?
N16 C31 C32 121.9(3) . . ?
N16 C31 H31 119.1 . . ?
C32 C31 H31 119.1 . . ?
C33 C32 C31 118.9(3) . . ?
C33 C32 H32 120.6 . . ?
C31 C32 H32 120.6 . . ?
C32 C33 C34 119.7(3) . . ?
C32 C33 H33 120.2 . . ?
C34 C33 H33 120.2 . . ?
C33 C34 C35 118.4(3) . . ?
C33 C34 H34 120.8 . . ?
C35 C34 H34 120.8 . . ?
N16 C35 C34 122.1(3) . . ?
N16 C35 C36 113.9(2) . . ?
C34 C35 C36 124.0(3) . . ?
N18 C36 N17 120.0(3) . . ?
N18 C36 C35 124.9(2) . . ?
N17 C36 C35 115.0(2) . . ?
O1M C1M H2M 109.5 . . ?
O1M C1M H3M 109.5 . . ?
H2M C1M H3M 109.5 . . ?
O1M C1M H4M 109.5 . . ?
H2M C1M H4M 109.5 . . ?
H3M C1M H4M 109.5 . . ?
C2M O2M H5M 109.5 . . ?
O2M C2M H6M 109.5 . . ?
O2M C2M H7M 109.5 . . ?
H6M C2M H7M 109.5 . . ?
O2M C2M H8M 109.5 . . ?
H6M C2M H8M 109.5 . . ?
H7M C2M H8M 109.5 . . ?
C3M O3M H9M 109.5 . . ?
O3M C3M H10M 109.5 . . ?
O3M C3M H11M 109.5 . . ?
H10M C3M H11M 109.5 . . ?
O3M C3M H12M 109.5 . . ?
H10M C3M H12M 109.5 . . ?
H11M C3M H12M 109.5 . . ?
C4M O4M H13M 109.5 . . ?
O4M C4M H14M 109.5 . . ?
O4M C4M H15M 109.5 . . ?
H14M C4M H15M 109.5 . . ?
O4M C4M H16M 109.5 . . ?
H14M C4M H16M 109.5 . . ?
H15M C4M H16M 109.5 . . ?

loop_
_geom_bond_atom_site_label_1
_geom_bond_atom_site_label_2
_geom_bond_distance
_geom_bond_site_symmetry_2
_geom_bond_publ_flag
Ni1 O4 2.0279(18) . ?
Ni1 O2 2.0293(19) . ?
Ni1 N10 2.048(2) 2_556 ?
Ni1 N11 2.070(2) 2_556 ?
Ni1 O1 2.1705(19) . ?
Ni1 N17 2.278(2) . ?
Ni2 O3 1.998(2) . ?
Ni2 O5 2.0033(19) . ?
Ni2 N16 2.031(2) . ?
Ni2 N17 2.089(2) . ?
Ni2 O2 2.1729(19) . ?
Ni2 Cl1 2.5713(10) . ?
Ni3 N14 2.013(2) . ?
Ni3 O6 2.0320(18) . ?
Ni3 O1 2.0589(19) 2_556 ?
Ni3 N13 2.076(2) . ?
Ni3 O1M 2.113(2) . ?
Ni3 N11 2.250(2) . ?
Ni4 O4 1.8306(18) . ?
Ni4 N5 1.853(2) . ?
Ni4 N12 1.861(2) . ?
Ni4 N4 1.903(2) . ?
Ni5 O5 1.8263(19) . ?
Ni5 N15 1.846(2) . ?
Ni5 N8 1.852(2) . ?
Ni5 N7 1.887(2) . ?
Ni6 O6 1.8227(18) . ?
Ni6 N18 1.846(2) . ?
Ni6 N2 1.846(2) 2_556 ?
Ni6 N1 1.888(2) 2_556 ?
O1 N2 1.370(3) . ?
O1 Ni3 2.0589(19) 2_556 ?
O2 N5 1.371(3) . ?
O3 N8 1.343(3) . ?
O4 N11 1.416(3) . ?
O5 N14 1.396(3) . ?
O6 N17 1.413(3) . ?
O1M C1M 1.356(5) . ?
O1M H1M 0.96(4) . ?
N1 C1 1.348(4) . ?
N1 C5 1.359(4) . ?
N1 Ni6 1.888(2) 2_556 ?
N2 C6 1.301(4) . ?
N2 Ni6 1.846(2) 2_556 ?
N3 C6 1.347(4) . ?
N3 H3A 0.90(3) . ?
N3 H3B 0.90(3) . ?
N4 C7 1.329(4) . ?
N4 C11 1.362(4) . ?
N5 C12 1.299(3) . ?
N6 C12 1.352(4) . ?
N6 H6A 0.90(3) . ?
N6 H6B 0.90(3) . ?
N7 C13 1.342(4) . ?
N7 C17 1.364(4) . ?
N8 C18 1.305(4) . ?
N9 C18 1.371(4) . ?
N9 H9A 0.90(3) . ?
N9 H9B 0.90(3) . ?
N10 C19 1.345(4) . ?
N10 C23 1.347(3) . ?
N10 Ni1 2.048(2) 2_556 ?
N11 C24 1.345(3) . ?
N11 Ni1 2.070(2) 2_556 ?
N12 C24 1.321(3) . ?
N12 H12A 0.90(4) . ?
N13 C25 1.341(4) . ?
N13 C29 1.353(4) . ?
N14 C30 1.318(3) . ?
N15 C30 1.336(4) . ?
N15 H15A 0.90(3) . ?
N16 C35 1.343(4) . ?
N16 C31 1.346(4) . ?
N17 C36 1.344(3) . ?
N18 C36 1.322(4) . ?
N18 H18A 0.89(3) . ?
C1 C2 1.385(4) . ?
C1 H1 0.9500 . ?
C2 C3 1.375(5) . ?
C2 H2 0.9500 . ?
C3 C4 1.389(5) . ?
C3 H3 0.9500 . ?
C4 C5 1.388(4) . ?
C4 H4 0.9500 . ?
C5 C6 1.477(4) . ?
C7 C8 1.383(4) . ?
C7 H7 0.9500 . ?
C8 C9 1.386(5) . ?
C8 H8 0.9500 . ?
C9 C10 1.372(4) . ?
C9 H9 0.9500 . ?
C10 C11 1.382(4) . ?
C10 H10 0.9500 . ?
C11 C12 1.475(4) . ?
C13 C14 1.381(5) . ?
C13 H13 0.9500 . ?
C14 C15 1.377(5) . ?
C14 H14 0.9500 . ?
C15 C16 1.386(5) . ?
C15 H15 0.9500 . ?
C16 C17 1.386(4) . ?
C16 H16 0.9500 . ?
C17 C18 1.459(4) . ?
C19 C20 1.393(4) . ?
C19 H19 0.9500 . ?
C20 C21 1.381(4) . ?
C20 H20 0.9500 . ?
C21 C22 1.386(4) . ?
C21 H21 0.9500 . ?
C22 C23 1.391(4) . ?
C22 H22 0.9500 . ?
C23 C24 1.483(4) . ?
C25 C26 1.389(4) . ?
C25 H25 0.9500 . ?
C26 C27 1.378(5) . ?
C26 H26 0.9500 . ?
C27 C28 1.392(4) . ?
C27 H27 0.9500 . ?
C28 C29 1.380(4) . ?
C28 H28 0.9500 . ?
C29 C30 1.483(4) . ?
C31 C32 1.390(4) . ?
C31 H31 0.9500 . ?
C32 C33 1.378(4) . ?
C32 H32 0.9500 . ?
C33 C34 1.388(4) . ?
C33 H33 0.9500 . ?
C34 C35 1.391(4) . ?
C34 H34 0.9500 . ?
C35 C36 1.479(4) . ?
C1M H2M 0.9800 . ?
C1M H3M 0.9800 . ?
C1M H4M 0.9800 . ?
O2M C2M 1.396(5) . ?
O2M H5M 0.8400 . ?
C2M H6M 0.9800 . ?
C2M H7M 0.9800 . ?
C2M H8M 0.9800 . ?
O3M C3M 1.435(5) . ?
O3M H9M 0.8400 . ?
C3M H10M 0.9800 . ?
C3M H11M 0.9800 . ?
C3M H12M 0.9800 . ?
O4M C4M 1.276(11) . ?
O4M H13M 0.8400 . ?
C4M H14M 0.9800 . ?
C4M H15M 0.9800 . ?
C4M H16M 0.9800 . ?

loop_
_geom_hbond_atom_site_label_D
_geom_hbond_atom_site_label_H
_geom_hbond_atom_site_label_A
_geom_hbond_distance_DH
_geom_hbond_distance_HA
_geom_hbond_distance_DA
_geom_hbond_angle_DHA
_geom_hbond_site_symmetry_A
O1M H1M Cl1 0.96(4) 2.27(3) 3.199(3) 166(3) .
N3 H3B Cl3 0.90(3) 2.36(3) 3.246(3) 167(3) 2_655
N6 H6B Cl3 0.89(3) 2.58(2) 3.357(3) 145(3) 2_655
N9 H9B Cl3 0.90(3) 2.421(16) 3.282(3) 160(3) .
N12 H12A Cl2 0.90(4) 2.62(3) 3.503(2) 171(3) .
N15 H15A O3M 0.90(3) 2.28(3) 3.175(3) 171(3) .
N18 H18A O2M 0.89(3) 2.344(18) 3.170(3) 153(3) .
O2M H5M Cl2 0.84 2.23 3.054(3) 168.4 2_556
O3M H9M Cl1 0.84 2.42 3.237(3) 163.5 2_565

loop_
_geom_torsion_atom_site_label_1
_geom_torsion_atom_site_label_2
_geom_torsion_atom_site_label_3
_geom_torsion_atom_site_label_4
_geom_torsion
_geom_torsion_site_symmetry_1
_geom_torsion_site_symmetry_2
_geom_torsion_site_symmetry_3
_geom_torsion_site_symmetry_4
_geom_torsion_publ_flag
O4 Ni1 O1 N2 -19.44(17) . . . . ?
O2 Ni1 O1 N2 65.18(17) . . . . ?
N10 Ni1 O1 N2 159.72(17) 2_556 . . . ?
N11 Ni1 O1 N2 -121.46(17) 2_556 . . . ?
O4 Ni1 O1 Ni3 95.89(8) . . . 2_556 ?
O2 Ni1 O1 Ni3 -179.49(7) . . . 2_556 ?
N10 Ni1 O1 Ni3 -84.95(8) 2_556 . . 2_556 ?
N11 Ni1 O1 Ni3 -6.13(8) 2_556 . . 2_556 ?
O4 Ni1 O2 N5 32.50(15) . . . . ?
N10 Ni1 O2 N5 -148.35(16) 2_556 . . . ?
O1 Ni1 O2 N5 -63.39(16) . . . . ?
N17 Ni1 O2 N5 121.59(16) . . . . ?
O4 Ni1 O2 Ni2 -80.49(8) . . . . ?
N10 Ni1 O2 Ni2 98.66(9) 2_556 . . . ?
O1 Ni1 O2 Ni2 -176.38(7) . . . . ?
N17 Ni1 O2 Ni2 8.60(8) . . . . ?
O3 Ni2 O2 N5 64.29(15) . . . . ?
O5 Ni2 O2 N5 -22.52(16) . . . . ?
N16 Ni2 O2 N5 155.29(16) . . . . ?
N17 Ni2 O2 N5 -125.69(16) . . . . ?
O3 Ni2 O2 Ni1 -179.38(8) . . . . ?
O5 Ni2 O2 Ni1 93.81(8) . . . . ?
N16 Ni2 O2 Ni1 -88.37(9) . . . . ?
N17 Ni2 O2 Ni1 -9.36(8) . . . . ?
O5 Ni2 O3 N8 11.98(18) . . . . ?
N16 Ni2 O3 N8 -172.46(18) . . . . ?
N17 Ni2 O3 N8 -152.5(4) . . . . ?
O2 Ni2 O3 N8 -84.94(18) . . . . ?
Cl1 Ni2 O3 N8 95.74(17) . . . . ?
N5 Ni4 O4 N11 -170.09(16) . . . . ?
N12 Ni4 O4 N11 8.14(16) . . . . ?
N5 Ni4 O4 Ni1 18.37(12) . . . . ?
N12 Ni4 O4 Ni1 -163.40(12) . . . . ?
O2 Ni1 O4 N11 160.45(19) . . . . ?
N11 Ni1 O4 N11 -15.9(2) 2_556 . . . ?
O1 Ni1 O4 N11 -103.30(18) . . . . ?
N17 Ni1 O4 N11 77.27(19) . . . . ?
O2 Ni1 O4 Ni4 -29.24(11) . . . . ?
N11 Ni1 O4 Ni4 154.38(11) 2_556 . . . ?
O1 Ni1 O4 Ni4 67.01(11) . . . . ?
N17 Ni1 O4 Ni4 -112.42(11) . . . . ?
N15 Ni5 O5 N14 2.70(18) . . . . ?
N8 Ni5 O5 N14 -172.99(18) . . . . ?
N15 Ni5 O5 Ni2 174.20(14) . . . . ?
N8 Ni5 O5 Ni2 -1.49(13) . . . . ?
O3 Ni2 O5 N14 166.0(2) . . . . ?
N17 Ni2 O5 N14 -17.0(2) . . . . ?
O2 Ni2 O5 N14 -102.82(19) . . . . ?
Cl1 Ni2 O5 N14 70.21(18) . . . . ?
O3 Ni2 O5 Ni5 -4.62(12) . . . . ?
N17 Ni2 O5 Ni5 172.43(12) . . . . ?
O2 Ni2 O5 Ni5 86.58(12) . . . . ?
Cl1 Ni2 O5 Ni5 -100.39(11) . . . . ?
N18 Ni6 O6 N17 -5.58(17) . . . . ?
N2 Ni6 O6 N17 175.65(17) 2_556 . . . ?
N18 Ni6 O6 Ni3 151.69(12) . . . . ?
N2 Ni6 O6 Ni3 -27.08(12) 2_556 . . . ?
N14 Ni3 O6 N17 6.1(2) . . . . ?
O1 Ni3 O6 N17 -167.54(19) 2_556 . . . ?
O1M Ni3 O6 N17 92.81(19) . . . . ?
N11 Ni3 O6 N17 -82.98(18) . . . . ?
N14 Ni3 O6 Ni6 -148.49(11) . . . . ?
O1 Ni3 O6 Ni6 37.88(10) 2_556 . . . ?
O1M Ni3 O6 Ni6 -61.76(12) . . . . ?
N11 Ni3 O6 Ni6 122.45(11) . . . . ?
N14 Ni3 O1M C1M -174.0(4) . . . . ?
O6 Ni3 O1M C1M 81.5(4) . . . . ?
O1 Ni3 O1M C1M -0.3(4) 2_556 . . . ?
N13 Ni3 O1M C1M -95.7(4) . . . . ?
Ni3 O1 N2 C6 146.3(2) 2_556 . . . ?
Ni1 O1 N2 C6 -106.7(2) . . . . ?
Ni3 O1 N2 Ni6 -31.3(2) 2_556 . . 2_556 ?
Ni1 O1 N2 Ni6 75.7(2) . . . 2_556 ?
N5 Ni4 N4 C7 175.9(3) . . . . ?
N12 Ni4 N4 C7 -2.6(3) . . . . ?
N5 Ni4 N4 C11 -2.3(2) . . . . ?
N12 Ni4 N4 C11 179.23(19) . . . . ?
Ni1 O2 N5 C12 151.20(19) . . . . ?
Ni2 O2 N5 C12 -102.0(2) . . . . ?
Ni1 O2 N5 Ni4 -31.2(2) . . . . ?
Ni2 O2 N5 Ni4 75.65(19) . . . . ?
O4 Ni4 N5 C12 -173.8(2) . . . . ?
N4 Ni4 N5 C12 3.4(2) . . . . ?
O4 Ni4 N5 O2 8.6(2) . . . . ?
N4 Ni4 N5 O2 -174.2(2) . . . . ?
N15 Ni5 N7 C13 3.2(3) . . . . ?
N8 Ni5 N7 C13 179.6(3) . . . . ?
N15 Ni5 N7 C17 178.9(2) . . . . ?
N8 Ni5 N7 C17 -4.8(2) . . . . ?
Ni2 O3 N8 C18 163.6(2) . . . . ?
Ni2 O3 N8 Ni5 -17.7(3) . . . . ?
O5 Ni5 N8 C18 -169.4(2) . . . . ?
N7 Ni5 N8 C18 2.8(2) . . . . ?
O5 Ni5 N8 O3 12.0(2) . . . . ?
N7 Ni5 N8 O3 -175.8(2) . . . . ?
Ni4 O4 N11 C24 -10.1(2) . . . . ?
Ni1 O4 N11 C24 160.53(17) . . . . ?
Ni4 O4 N11 Ni1 -150.66(13) . . . 2_556 ?
Ni1 O4 N11 Ni1 20.0(3) . . . 2_556 ?
Ni4 O4 N11 Ni3 106.46(12) . . . . ?
Ni1 O4 N11 Ni3 -82.91(17) . . . . ?
N14 Ni3 N11 C24 63.97(19) . . . . ?
O6 Ni3 N11 C24 168.30(18) . . . . ?
O1 Ni3 N11 C24 -108.99(18) 2_556 . . . ?
N13 Ni3 N11 C24 -14.10(19) . . . . ?
N14 Ni3 N11 O4 -51.16(14) . . . . ?
O6 Ni3 N11 O4 53.18(13) . . . . ?
O1 Ni3 N11 O4 135.89(14) 2_556 . . . ?
N13 Ni3 N11 O4 -129.23(13) . . . . ?
N14 Ni3 N11 Ni1 178.86(9) . . . 2_556 ?
O6 Ni3 N11 Ni1 -76.80(8) . . . 2_556 ?
O1 Ni3 N11 Ni1 5.91(8) 2_556 . . 2_556 ?
N13 Ni3 N11 Ni1 100.79(9) . . . 2_556 ?
O4 Ni4 N12 C24 -4.25(19) . . . . ?
N4 Ni4 N12 C24 178.40(19) . . . . ?
N14 Ni3 N13 C25 174.5(3) . . . . ?
O1 Ni3 N13 C25 -12.6(2) 2_556 . . . ?
O1M Ni3 N13 C25 86.4(2) . . . . ?
N11 Ni3 N13 C25 -97.6(2) . . . . ?
N14 Ni3 N13 C29 -6.4(2) . . . . ?
O1 Ni3 N13 C29 166.6(2) 2_556 . . . ?
O1M Ni3 N13 C29 -94.5(2) . . . . ?
N11 Ni3 N13 C29 81.6(2) . . . . ?
Ni5 O5 N14 C30 -3.2(3) . . . . ?
Ni2 O5 N14 C30 -174.27(18) . . . . ?
Ni5 O5 N14 Ni3 -171.07(13) . . . . ?
Ni2 O5 N14 Ni3 17.8(3) . . . . ?
O6 Ni3 N14 C30 -177.0(2) . . . . ?
N13 Ni3 N14 C30 8.8(2) . . . . ?
O1M Ni3 N14 C30 97.3(2) . . . . ?
N11 Ni3 N14 C30 -89.8(2) . . . . ?
O6 Ni3 N14 O5 -9.9(2) . . . . ?
N13 Ni3 N14 O5 175.9(2) . . . . ?
O1M Ni3 N14 O5 -95.6(2) . . . . ?
N11 Ni3 N14 O5 77.3(2) . . . . ?
O5 Ni5 N15 C30 -1.6(2) . . . . ?
N7 Ni5 N15 C30 -174.1(2) . . . . ?
O3 Ni2 N16 C35 -166.9(2) . . . . ?
N17 Ni2 N16 C35 16.9(2) . . . . ?
O2 Ni2 N16 C35 101.6(2) . . . . ?
Cl1 Ni2 N16 C35 -71.4(2) . . . . ?
O3 Ni2 N16 C31 9.2(2) . . . . ?
N17 Ni2 N16 C31 -167.1(3) . . . . ?
O2 Ni2 N16 C31 -82.3(2) . . . . ?
Cl1 Ni2 N16 C31 104.6(2) . . . . ?
Ni6 O6 N17 C36 7.3(2) . . . . ?
Ni3 O6 N17 C36 -147.57(18) . . . . ?
Ni6 O6 N17 Ni2 143.46(14) . . . . ?
Ni3 O6 N17 Ni2 -11.4(3) . . . . ?
Ni6 O6 N17 Ni1 -116.37(12) . . . . ?
Ni3 O6 N17 Ni1 88.74(15) . . . . ?
O3 Ni2 N17 C36 -45.5(6) . . . . ?
O5 Ni2 N17 C36 150.53(18) . . . . ?
N16 Ni2 N17 C36 -25.07(18) . . . . ?
O2 Ni2 N17 C36 -113.62(18) . . . . ?
Cl1 Ni2 N17 C36 66.92(18) . . . . ?
O3 Ni2 N17 O6 178.7(4) . . . . ?
O5 Ni2 N17 O6 14.7(2) . . . . ?
N16 Ni2 N17 O6 -160.9(2) . . . . ?
O2 Ni2 N17 O6 110.5(2) . . . . ?
Cl1 Ni2 N17 O6 -69.0(2) . . . . ?
O3 Ni2 N17 Ni1 76.4(5) . . . . ?
O5 Ni2 N17 Ni1 -87.59(9) . . . . ?
N16 Ni2 N17 Ni1 96.81(9) . . . . ?
O2 Ni2 N17 Ni1 8.26(7) . . . . ?
Cl1 Ni2 N17 Ni1 -171.20(6) . . . . ?
O4 Ni1 N17 C36 -170.5(2) . . . . ?
O2 Ni1 N17 C36 105.5(2) . . . . ?
N10 Ni1 N17 C36 10.3(2) 2_556 . . . ?
N11 Ni1 N17 C36 -68.2(2) 2_556 . . . ?
O4 Ni1 N17 O6 -54.25(13) . . . . ?
O2 Ni1 N17 O6 -138.31(14) . . . . ?
N10 Ni1 N17 O6 126.57(14) 2_556 . . . ?
N11 Ni1 N17 O6 48.05(14) 2_556 . . . ?
O4 Ni1 N17 Ni2 75.19(8) . . . . ?
O2 Ni1 N17 Ni2 -8.87(8) . . . . ?
N10 Ni1 N17 Ni2 -103.98(9) 2_556 . . . ?
N11 Ni1 N17 Ni2 177.49(8) 2_556 . . . ?
O6 Ni6 N18 C36 2.5(2) . . . . ?
N1 Ni6 N18 C36 -178.57(19) 2_556 . . . ?
C5 N1 C1 C2 0.2(5) . . . . ?
Ni6 N1 C1 C2 -176.7(3) 2_556 . . . ?
N1 C1 C2 C3 -1.1(5) . . . . ?
C1 C2 C3 C4 1.0(6) . . . . ?
C2 C3 C4 C5 -0.2(5) . . . . ?
C1 N1 C5 C4 0.6(4) . . . . ?
Ni6 N1 C5 C4 178.0(2) 2_556 . . . ?
C1 N1 C5 C6 -176.5(3) . . . . ?
Ni6 N1 C5 C6 0.9(3) 2_556 . . . ?
C3 C4 C5 N1 -0.6(5) . . . . ?
C3 C4 C5 C6 176.1(3) . . . . ?
O1 N2 C6 N3 -3.1(4) . . . . ?
Ni6 N2 C6 N3 174.7(2) 2_556 . . . ?
O1 N2 C6 C5 176.3(2) . . . . ?
Ni6 N2 C6 C5 -5.9(3) 2_556 . . . ?
N1 C5 C6 N2 3.1(3) . . . . ?
C4 C5 C6 N2 -173.9(3) . . . . ?
N1 C5 C6 N3 -177.5(3) . . . . ?
C4 C5 C6 N3 5.5(5) . . . . ?
C11 N4 C7 C8 0.3(5) . . . . ?
Ni4 N4 C7 C8 -177.8(3) . . . . ?
N4 C7 C8 C9 0.4(6) . . . . ?
C7 C8 C9 C10 -1.3(6) . . . . ?
C8 C9 C10 C11 1.4(5) . . . . ?
C7 N4 C11 C10 -0.2(4) . . . . ?
Ni4 N4 C11 C10 178.2(2) . . . . ?
C7 N4 C11 C12 -177.3(3) . . . . ?
Ni4 N4 C11 C12 1.1(3) . . . . ?
C9 C10 C11 N4 -0.7(5) . . . . ?
C9 C10 C11 C12 176.1(3) . . . . ?
O2 N5 C12 N6 -1.4(4) . . . . ?
Ni4 N5 C12 N6 -179.2(2) . . . . ?
O2 N5 C12 C11 174.2(2) . . . . ?
Ni4 N5 C12 C11 -3.5(3) . . . . ?
N4 C11 C12 N5 1.4(3) . . . . ?
C10 C11 C12 N5 -175.6(3) . . . . ?
N4 C11 C12 N6 177.2(3) . . . . ?
C10 C11 C12 N6 0.2(4) . . . . ?
C17 N7 C13 C14 -1.8(5) . . . . ?
Ni5 N7 C13 C14 173.7(3) . . . . ?
N7 C13 C14 C15 0.1(6) . . . . ?
C13 C14 C15 C16 1.3(6) . . . . ?
C14 C15 C16 C17 -1.0(5) . . . . ?
C13 N7 C17 C16 2.1(4) . . . . ?
Ni5 N7 C17 C16 -174.0(2) . . . . ?
C13 N7 C17 C18 -178.2(3) . . . . ?
Ni5 N7 C17 C18 5.7(3) . . . . ?
C15 C16 C17 N7 -0.7(5) . . . . ?
C15 C16 C17 C18 179.6(3) . . . . ?
O3 N8 C18 N9 3.3(4) . . . . ?
Ni5 N8 C18 N9 -175.4(2) . . . . ?
O3 N8 C18 C17 178.3(2) . . . . ?
Ni5 N8 C18 C17 -0.4(3) . . . . ?
N7 C17 C18 N8 -3.5(4) . . . . ?
C16 C17 C18 N8 176.2(3) . . . . ?
N7 C17 C18 N9 171.5(3) . . . . ?
C16 C17 C18 N9 -8.8(5) . . . . ?
C23 N10 C19 C20 -0.9(4) . . . . ?
Ni1 N10 C19 C20 177.4(2) 2_556 . . . ?
N10 C19 C20 C21 -1.3(5) . . . . ?
C19 C20 C21 C22 1.7(5) . . . . ?
C20 C21 C22 C23 -0.1(5) . . . . ?
C19 N10 C23 C22 2.7(4) . . . . ?
Ni1 N10 C23 C22 -175.8(2) 2_556 . . . ?
C19 N10 C23 C24 -175.1(2) . . . . ?
Ni1 N10 C23 C24 6.4(3) 2_556 . . . ?
C21 C22 C23 N10 -2.2(4) . . . . ?
C21 C22 C23 C24 175.4(3) . . . . ?
Ni4 N12 C24 N11 -0.7(3) . . . . ?
Ni4 N12 C24 C23 -179.4(2) . . . . ?
O4 N11 C24 N12 6.9(3) . . . . ?
Ni1 N11 C24 N12 154.4(2) 2_556 . . . ?
Ni3 N11 C24 N12 -103.1(2) . . . . ?
O4 N11 C24 C23 -174.2(2) . . . . ?
Ni1 N11 C24 C23 -26.7(3) 2_556 . . . ?
Ni3 N11 C24 C23 75.8(2) . . . . ?
N10 C23 C24 N12 -167.3(3) . . . . ?
C22 C23 C24 N12 14.9(4) . . . . ?
N10 C23 C24 N11 13.9(3) . . . . ?
C22 C23 C24 N11 -163.9(3) . . . . ?
C29 N13 C25 C26 -1.7(4) . . . . ?
Ni3 N13 C25 C26 177.5(2) . . . . ?
N13 C25 C26 C27 0.5(5) . . . . ?
C25 C26 C27 C28 0.6(5) . . . . ?
C26 C27 C28 C29 -0.5(5) . . . . ?
C25 N13 C29 C28 1.8(4) . . . . ?
Ni3 N13 C29 C28 -177.4(2) . . . . ?
C25 N13 C29 C30 -177.3(3) . . . . ?
Ni3 N13 C29 C30 3.5(3) . . . . ?
C27 C28 C29 N13 -0.8(5) . . . . ?
C27 C28 C29 C30 178.2(3) . . . . ?
O5 N14 C30 N15 2.0(4) . . . . ?
Ni3 N14 C30 N15 171.6(2) . . . . ?
O5 N14 C30 C29 -179.2(2) . . . . ?
Ni3 N14 C30 C29 -9.5(3) . . . . ?
Ni5 N15 C30 N14 0.1(3) . . . . ?
Ni5 N15 C30 C29 -178.6(2) . . . . ?
N13 C29 C30 N14 3.6(4) . . . . ?
C28 C29 C30 N14 -175.4(3) . . . . ?
N13 C29 C30 N15 -177.5(3) . . . . ?
C28 C29 C30 N15 3.4(5) . . . . ?
C35 N16 C31 C32 1.5(4) . . . . ?
Ni2 N16 C31 C32 -174.5(2) . . . . ?
N16 C31 C32 C33 0.5(5) . . . . ?
C31 C32 C33 C34 -1.3(5) . . . . ?
C32 C33 C34 C35 0.2(5) . . . . ?
C31 N16 C35 C34 -2.7(4) . . . . ?
Ni2 N16 C35 C34 173.7(2) . . . . ?
C31 N16 C35 C36 177.5(2) . . . . ?
Ni2 N16 C35 C36 -6.1(3) . . . . ?
C33 C34 C35 N16 1.9(4) . . . . ?
C33 C34 C35 C36 -178.3(3) . . . . ?
Ni6 N18 C36 N17 1.3(3) . . . . ?
Ni6 N18 C36 C35 -178.5(2) . . . . ?
O6 N17 C36 N18 -5.6(3) . . . . ?
Ni2 N17 C36 N18 -150.4(2) . . . . ?
Ni1 N17 C36 N18 104.5(3) . . . . ?
O6 N17 C36 C35 174.3(2) . . . . ?
Ni2 N17 C36 C35 29.5(3) . . . . ?
Ni1 N17 C36 C35 -75.6(3) . . . . ?
N16 C35 C36 N18 163.4(3) . . . . ?
C34 C35 C36 N18 -16.5(4) . . . . ?
N16 C35 C36 N17 -16.5(4) . . . . ?
C34 C35 C36 N17 163.7(3) . . . . ?
